data_7008264
loop_
_publ_author_name
'Copping, Roy'
'Gaunt, Andrew J.'
'May, Iain'
'Sarsfield, Mark J.'
'Collison, David'
'Helliwell, Madeleine'
'Denniss, Iain S.'
'Apperley, David C.'

_publ_section_title
;
 Trivalent lanthanide lacunary phosphomolybdate complexes: a structural
 and spectroscopic study across the series [Ln(PMo11O39)2]11-.
;
_journal_issue 7
_journal_name_full 'Dalton transactions (Cambridge, England : 2003)'
_journal_page_first 1256
_journal_page_last 1262
_journal_paper_doi 10.1039/b500408j
_journal_year 2005
_chemical_formula_sum 'Eu H78 Mo22 N11 O95 P2'
_chemical_formula_weight 4077.31
_chemical_name_systematic
;
?
;
_space_group_IT_number 15
_symmetry_cell_setting monoclinic
_symmetry_space_group_name_Hall '-C 2yc'
_symmetry_space_group_name_H-M 'C 1 2/c 1'
_atom_sites_solution_hydrogens geom
_atom_sites_solution_primary direct
_atom_sites_solution_secondary difmap
_audit_creation_method SHELXL-97
_cell_angle_alpha 90.00
_cell_angle_beta 117.648(2)
_cell_angle_gamma 90.00
_cell_formula_units_Z 4
_cell_length_a 37.656(5)
_cell_length_b 13.0055(18)
_cell_length_c 19.621(3)
_cell_measurement_reflns_used 8226
_cell_measurement_temperature 100(2)
_cell_measurement_theta_max 28.280
_cell_measurement_theta_min 2.205
_cell_volume 8512(2)
_computing_cell_refinement 'SAINT, Bruker'
_computing_data_collection 'SMART, Bruker'
_computing_data_reduction 'SAINT, Bruker'
_computing_molecular_graphics 'XSHELL, Bruker'
_computing_publication_material 'XP, Bruker; Diamomd 2.1e, Crystal Impact'
_computing_structure_refinement 'SHELXL-97 (Sheldrick, 1997)'
_computing_structure_solution 'SHELXS-97 (Sheldrick, 1990)'
_diffrn_ambient_temperature 100(2)
_diffrn_measured_fraction_theta_full 0.952
_diffrn_measured_fraction_theta_max 0.952
_diffrn_measurement_device_type 'SMART platform CCD, Bruker'
_diffrn_measurement_method 'omega scans'
_diffrn_radiation_monochromator graphite
_diffrn_radiation_source 'fine-focus sealed tube'
_diffrn_radiation_type MoK\a
_diffrn_radiation_wavelength 0.71073
_diffrn_reflns_av_R_equivalents 0.0382
_diffrn_reflns_av_sigmaI/netI 0.0372
_diffrn_reflns_limit_h_max 50
_diffrn_reflns_limit_h_min -48
_diffrn_reflns_limit_k_max 17
_diffrn_reflns_limit_k_min -16
_diffrn_reflns_limit_l_max 25
_diffrn_reflns_limit_l_min -25
_diffrn_reflns_number 37214
_diffrn_reflns_theta_full 28.31
_diffrn_reflns_theta_max 28.31
_diffrn_reflns_theta_min 1.68
_exptl_absorpt_coefficient_mu 4.021
_exptl_absorpt_correction_T_max 0.7944
_exptl_absorpt_correction_T_min 0.5838
_exptl_absorpt_correction_type multi-scan
_exptl_absorpt_process_details 'SADABS, Bruker'
_exptl_crystal_colour yellow
_exptl_crystal_density_diffrn 3.182
_exptl_crystal_density_method 'not measured'
_exptl_crystal_description plate
_exptl_crystal_F_000 7728
_exptl_crystal_size_max 0.15
_exptl_crystal_size_mid 0.10
_exptl_crystal_size_min 0.06
_refine_diff_density_max 2.433
_refine_diff_density_min -0.831
_refine_diff_density_rms 0.182
_refine_ls_extinction_method none
_refine_ls_goodness_of_fit_ref 1.025
_refine_ls_hydrogen_treatment mixed
_refine_ls_matrix_type full
_refine_ls_number_parameters 529
_refine_ls_number_reflns 10095
_refine_ls_number_restraints 1
_refine_ls_restrained_S_all 1.026
_refine_ls_R_factor_all 0.0350
_refine_ls_R_factor_gt 0.0299
_refine_ls_shift/su_max 0.001
_refine_ls_shift/su_mean 0.000
_refine_ls_structure_factor_coef Fsqd
_refine_ls_weighting_details 'calc w=1/[\s^2^(Fo^2^)+(0.0374P)^2^+31.2995P] where P=(Fo^2^+2Fc^2^)/3'
_refine_ls_weighting_scheme calc
_refine_ls_wR_factor_gt 0.0722
_refine_ls_wR_factor_ref 0.0745
_reflns_number_gt 9040
_reflns_number_total 10095
_reflns_threshold_expression >2sigma(I)
_cod_data_source_file b500408j.txt
_cod_data_source_block ajg15c2c
_cod_depositor_comments
;
The following automatic conversions were performed:
'_symmetry_cell_setting' value 'Monoclinic' changed to 'monoclinic'
according to '/home/saulius/struct/CIF-dictionaries/cif_core.dic'
dictionary named 'cif_core.dic' version 2.4.1 from 2010-06-29.

Automatic conversion script
Id: cif_fix_enum 1527 2010-12-29 10:47:43Z saulius 
;
_cod_original_sg_symbol_H-M C2/c
_cod_original_formula_sum 'H78 Eu Mo22 N11 O95 P2'
_cod_database_code 7008264

loop_
_symmetry_equiv_pos_as_xyz
'x, y, z'
'-x, y, -z+1/2'
'x+1/2, y+1/2, z'
'-x+1/2, y+1/2, -z+1/2'
'-x, -y, -z'
'x, -y, z-1/2'
'-x+1/2, -y+1/2, -z'
'x+1/2, -y+1/2, z-1/2'

loop_
_atom_site_label
_atom_site_type_symbol
_atom_site_fract_x
_atom_site_fract_y
_atom_site_fract_z
_atom_site_U_iso_or_equiv
_atom_site_adp_type
_atom_site_occupancy
_atom_site_symmetry_multiplicity
_atom_site_calc_flag
_atom_site_refinement_flags
_atom_site_disorder_assembly
_atom_site_disorder_group
Eu1 Eu 0.0000 0.84556(2) 0.2500 0.00730(7) Uani 1 2 d S . .
Mo7 Mo 0.108174(11) 0.60102(3) 0.09530(2) 0.00887(8) Uani 1 1 d . . .
Mo1 Mo 0.107831(11) 0.95471(3) 0.37154(2) 0.00765(8) Uani 1 1 d . . .
Mo4 Mo 0.021358(11) 0.66570(3) 0.10635(2) 0.00794(8) Uani 1 1 d . . .
Mo6 Mo 0.066006(12) 0.83823(3) 0.03822(2) 0.00860(8) Uani 1 1 d . . .
Mo2 Mo 0.062989(11) 1.02007(3) 0.18623(2) 0.00761(8) Uani 1 1 d . . .
Mo9 Mo 0.159349(11) 0.96992(3) 0.17514(2) 0.00815(8) Uani 1 1 d . . .
Mo5 Mo 0.158299(11) 0.69977(3) 0.43248(2) 0.00923(8) Uani 1 1 d . . .
Mo8 Mo 0.159557(11) 0.52923(3) 0.30241(2) 0.00835(8) Uani 1 1 d . . .
Mo10 Mo 0.204387(11) 0.89394(3) 0.36319(2) 0.00870(8) Uani 1 1 d . . .
Mo11 Mo 0.203711(11) 0.73332(3) 0.22487(2) 0.00845(8) Uani 1 1 d . . .
Mo3 Mo 0.070050(11) 0.58924(3) 0.30505(2) 0.00861(8) Uani 1 1 d . . .
N1 N 0.23251(14) 0.1089(4) 0.0713(3) 0.0274(11) Uiso 1 1 d . . .
N2 N 0.16087(14) 0.2231(3) 0.5048(3) 0.0235(10) Uiso 1 1 d . . .
N3 N 0.03141(14) 0.7821(4) 0.8249(3) 0.0270(10) Uiso 1 1 d . . .
N4 N 0.15303(14) 0.2058(3) 0.2910(3) 0.0232(10) Uiso 1 1 d . . .
N5 N 0.06960(13) 0.3585(3) 0.1507(3) 0.0217(9) Uiso 1 1 d . . .
N6S N 0.2310(5) 0.0937(10) 0.5814(9) 0.025(3) Uiso 0.30 1 d P . .
N6T N 0.2327(8) 0.1720(19) 0.4558(15) 0.031(6) Uiso 0.20 1 d P . .
O1 O 0.05931(9) 0.9178(2) 0.35404(17) 0.0095(6) Uani 1 1 d . . .
O2 O 0.02076(9) 0.9838(2) 0.19520(17) 0.0105(6) Uani 1 1 d . . .
O3 O 0.04585(9) 0.7054(2) 0.29996(17) 0.0101(6) Uani 1 1 d . . .
O4 O 0.00981(9) 0.7671(2) 0.15150(17) 0.0101(6) Uani 1 1 d . . .
O5 O 0.12511(10) 1.0263(2) 0.45271(18) 0.0133(7) Uani 1 1 d . . .
O6 O 0.09362(9) 1.0563(2) 0.29611(17) 0.0091(6) Uani 1 1 d . . .
O7 O 0.05256(10) 1.1419(2) 0.15043(18) 0.0127(7) Uani 1 1 d . . .
O8 O 0.13036(9) 0.8198(2) 0.41825(18) 0.0105(6) Uani 1 1 d . . .
O9 O 0.09090(9) 0.8677(2) 0.25499(17) 0.0079(6) Uani 1 1 d . . .
O10 O 0.11324(9) 0.6148(2) 0.40856(17) 0.0102(6) Uani 1 1 d . . .
O11 O 0.05540(9) 0.9451(2) 0.09942(17) 0.0095(6) Uani 1 1 d . . .
O12 O 0.04314(10) 0.4984(2) 0.32306(18) 0.0133(7) Uani 1 1 d . . .
O13 O -0.02318(9) 0.6072(2) 0.05161(18) 0.0134(7) Uani 1 1 d . . .
O14 O 0.04606(9) 0.5814(2) 0.19315(17) 0.0101(6) Uani 1 1 d . . .
O15 O 0.02066(9) 0.7675(2) 0.02735(17) 0.0099(6) Uani 1 1 d . . .
O16 O 0.05415(9) 0.5849(2) 0.06476(17) 0.0098(6) Uani 1 1 d . . .
O17 O 0.04775(10) 0.9028(2) -0.04602(18) 0.0127(7) Uani 1 1 d . . .
O18 O 0.11152(9) 0.4902(2) 0.30066(17) 0.0104(6) Uani 1 1 d . . .
O19 O 0.08792(9) 0.7413(2) 0.15478(17) 0.0073(6) Uani 1 1 d . . .
O20 O 0.12145(9) 0.6904(2) 0.29359(16) 0.0072(6) Uani 1 1 d . . .
O21 O 0.12343(9) 1.0292(2) 0.19702(17) 0.0105(6) Uani 1 1 d . . .
O22 O 0.18270(9) 0.6877(3) 0.52898(18) 0.0136(7) Uani 1 1 d . . .
O23 O 0.16346(9) 0.9546(2) 0.37006(17) 0.0099(6) Uani 1 1 d . . .
O24 O 0.24561(10) 0.9442(3) 0.43731(18) 0.0146(7) Uani 1 1 d . . .
O25 O 0.20167(9) 0.9806(2) 0.28171(17) 0.0106(6) Uani 1 1 d . . .
O26 O 0.19704(9) 0.7738(2) 0.41382(17) 0.0106(6) Uani 1 1 d . . .
O27 O 0.15346(9) 0.8222(2) 0.24647(17) 0.0080(6) Uani 1 1 d . . .
O28 O 0.18044(9) 0.5768(2) 0.40237(17) 0.0105(6) Uani 1 1 d . . .
O29 O 0.12035(9) 0.8992(2) 0.09225(17) 0.0103(6) Uani 1 1 d . . .
O30 O 0.12598(9) 0.5310(2) 0.18520(18) 0.0112(6) Uani 1 1 d . . .
O31 O 0.08871(9) 0.7242(2) 0.02048(17) 0.0111(6) Uani 1 1 d . . .
O32 O 0.11526(10) 0.5179(3) 0.03588(18) 0.0150(7) Uani 1 1 d . . .
O33 O 0.18340(10) 0.4153(2) 0.31305(19) 0.0140(7) Uani 1 1 d . . .
O34 O 0.15704(9) 0.6775(2) 0.13798(17) 0.0105(6) Uani 1 1 d . . .
O35 O 0.19237(9) 0.6166(2) 0.27875(17) 0.0105(6) Uani 1 1 d . . .
O36 O 0.19733(9) 0.8565(2) 0.17478(17) 0.0103(6) Uani 1 1 d . . .
O37 O 0.17474(9) 1.0645(2) 0.13442(18) 0.0125(7) Uani 1 1 d . . .
O38 O 0.23064(9) 0.7939(2) 0.32162(17) 0.0105(6) Uani 1 1 d . . .
O39 O 0.24140(10) 0.6775(3) 0.21384(19) 0.0147(7) Uani 1 1 d . . .
O1S O 0.21317(13) 0.4632(3) 0.1811(2) 0.0336(10) Uiso 1 1 d . . .
O2S O 0.18494(12) 0.5610(3) 0.0275(2) 0.0266(9) Uiso 1 1 d . . .
O3S O 0.17336(11) 0.2761(3) 0.1772(2) 0.0232(8) Uiso 1 1 d . . .
O4S O 0.23032(15) 0.1953(4) 0.3989(3) 0.0234(11) Uiso 0.75 1 d P . .
O5S O 0.10659(13) 0.2896(3) 0.3491(2) 0.0327(10) Uiso 1 1 d . . .
O6S O 0.01195(12) 0.3824(3) 0.3987(2) 0.0307(9) Uiso 1 1 d . . .
O7S O 0.95012(13) 0.8799(3) 0.0075(2) 0.0324(10) Uiso 1 1 d . . .
O8S O 0.90046(12) 0.7042(3) 0.9526(2) 0.0274(9) Uiso 1 1 d . . .
O9S O 0.23384(17) 0.1110(4) 0.5318(3) 0.0326(13) Uiso 0.75 1 d P . .
P13 P 0.11305(3) 0.78149(8) 0.23772(6) 0.0064(2) Uani 1 1 d . . .

loop_
_atom_site_aniso_label
_atom_site_aniso_U_11
_atom_site_aniso_U_22
_atom_site_aniso_U_33
_atom_site_aniso_U_23
_atom_site_aniso_U_13
_atom_site_aniso_U_12
Eu1 0.00805(15) 0.00727(14) 0.00634(14) 0.000 0.00315(12) 0.000
Mo7 0.01031(19) 0.00879(18) 0.00740(18) -0.00192(14) 0.00402(15) -0.00033(14)
Mo1 0.00773(18) 0.00903(17) 0.00620(17) -0.00170(14) 0.00324(14) -0.00113(14)
Mo4 0.00753(18) 0.00796(17) 0.00753(17) -0.00148(14) 0.00282(14) -0.00127(14)
Mo6 0.01140(19) 0.00837(18) 0.00539(17) -0.00002(14) 0.00337(14) -0.00132(14)
Mo2 0.00926(18) 0.00645(17) 0.00792(17) 0.00086(14) 0.00466(14) 0.00011(14)
Mo9 0.00892(18) 0.00836(17) 0.00825(18) 0.00015(14) 0.00491(15) -0.00147(14)
Mo5 0.01013(19) 0.01035(18) 0.00559(17) 0.00117(14) 0.00227(14) 0.00070(15)
Mo8 0.00819(18) 0.00758(17) 0.00886(18) 0.00088(14) 0.00361(14) 0.00098(14)
Mo10 0.00660(18) 0.01178(18) 0.00688(17) -0.00187(14) 0.00243(14) -0.00140(14)
Mo11 0.00820(18) 0.00891(17) 0.00955(18) -0.00094(14) 0.00522(15) -0.00025(14)
Mo3 0.00864(18) 0.00775(17) 0.01019(18) 0.00165(14) 0.00501(15) 0.00034(14)
O1 0.0074(15) 0.0131(15) 0.0080(15) 0.0012(12) 0.0037(12) -0.0008(12)
O2 0.0121(16) 0.0099(15) 0.0091(15) 0.0004(12) 0.0046(13) 0.0001(13)
O3 0.0084(15) 0.0126(16) 0.0082(15) 0.0000(12) 0.0029(12) 0.0022(13)
O4 0.0132(16) 0.0094(15) 0.0081(15) 0.0017(12) 0.0054(13) 0.0004(13)
O5 0.0134(16) 0.0157(17) 0.0110(16) -0.0039(13) 0.0059(13) -0.0030(13)
O6 0.0116(16) 0.0067(14) 0.0104(15) -0.0015(12) 0.0061(13) -0.0012(12)
O7 0.0144(17) 0.0095(15) 0.0150(16) 0.0012(13) 0.0076(13) -0.0002(13)
O8 0.0096(15) 0.0115(15) 0.0107(15) -0.0013(12) 0.0050(13) 0.0001(13)
O9 0.0084(15) 0.0071(14) 0.0085(14) -0.0004(12) 0.0043(12) 0.0002(12)
O10 0.0094(16) 0.0108(15) 0.0090(15) -0.0003(12) 0.0032(13) -0.0024(12)
O11 0.0108(15) 0.0099(15) 0.0073(14) -0.0009(12) 0.0039(12) -0.0004(12)
O12 0.0149(17) 0.0124(16) 0.0145(16) 0.0013(13) 0.0083(14) -0.0039(13)
O13 0.0092(16) 0.0153(16) 0.0123(16) 0.0002(13) 0.0022(13) -0.0031(13)
O14 0.0112(16) 0.0092(15) 0.0092(15) -0.0018(12) 0.0042(13) -0.0008(12)
O15 0.0105(16) 0.0114(15) 0.0070(14) -0.0016(12) 0.0035(12) -0.0025(12)
O16 0.0108(15) 0.0100(15) 0.0096(15) -0.0022(12) 0.0055(13) -0.0027(12)
O17 0.0132(16) 0.0135(16) 0.0095(15) 0.0008(13) 0.0037(13) -0.0012(13)
O18 0.0116(16) 0.0084(15) 0.0114(15) 0.0004(12) 0.0054(13) 0.0001(12)
O19 0.0070(15) 0.0068(14) 0.0062(14) -0.0007(11) 0.0015(12) -0.0007(12)
O20 0.0057(14) 0.0076(14) 0.0060(14) 0.0015(12) 0.0008(12) 0.0010(12)
O21 0.0112(16) 0.0096(15) 0.0099(15) -0.0001(12) 0.0044(13) -0.0008(12)
O22 0.0098(16) 0.0175(17) 0.0097(15) 0.0033(13) 0.0014(13) -0.0007(13)
O23 0.0109(16) 0.0097(15) 0.0105(15) -0.0023(12) 0.0062(13) -0.0031(12)
O24 0.0125(17) 0.0190(17) 0.0119(16) 0.0005(14) 0.0053(13) -0.0020(14)
O25 0.0116(16) 0.0107(15) 0.0101(15) 0.0002(12) 0.0055(13) -0.0016(13)
O26 0.0071(15) 0.0133(16) 0.0100(15) 0.0022(13) 0.0029(12) 0.0006(13)
O27 0.0085(15) 0.0095(15) 0.0060(14) -0.0009(12) 0.0034(12) -0.0018(12)
O28 0.0095(15) 0.0108(15) 0.0096(15) 0.0006(12) 0.0031(13) 0.0025(12)
O29 0.0110(16) 0.0109(15) 0.0096(15) -0.0023(12) 0.0053(13) -0.0028(13)
O30 0.0127(16) 0.0102(15) 0.0114(15) -0.0003(12) 0.0062(13) 0.0017(13)
O31 0.0113(16) 0.0139(16) 0.0080(15) 0.0000(13) 0.0043(13) 0.0001(13)
O32 0.0164(17) 0.0149(17) 0.0144(16) -0.0045(14) 0.0077(14) 0.0000(14)
O33 0.0140(17) 0.0099(15) 0.0175(17) 0.0009(13) 0.0068(14) 0.0017(13)
O34 0.0107(16) 0.0103(15) 0.0089(15) -0.0019(12) 0.0031(13) -0.0009(12)
O35 0.0101(15) 0.0102(15) 0.0112(15) 0.0016(12) 0.0050(13) 0.0008(12)
O36 0.0108(16) 0.0113(15) 0.0097(15) -0.0007(12) 0.0054(13) -0.0010(13)
O37 0.0119(16) 0.0125(16) 0.0131(16) 0.0008(13) 0.0059(13) -0.0034(13)
O38 0.0078(15) 0.0118(15) 0.0099(15) -0.0007(12) 0.0023(12) 0.0005(12)
O39 0.0144(17) 0.0163(17) 0.0181(17) 0.0003(14) 0.0115(14) 0.0017(14)
P13 0.0065(5) 0.0065(5) 0.0056(5) -0.0003(4) 0.0024(4) -0.0009(4)

loop_
_atom_type_symbol
_atom_type_description
_atom_type_scat_dispersion_real
_atom_type_scat_dispersion_imag
_atom_type_scat_source
N N 0.0061 0.0033 'International Tables Vol C Tables 4.2.6.8 and 6.1.1.4'
H H 0.0000 0.0000 'International Tables Vol C Tables 4.2.6.8 and 6.1.1.4'
O O 0.0106 0.0060 'International Tables Vol C Tables 4.2.6.8 and 6.1.1.4'
P P 0.1023 0.0942 'International Tables Vol C Tables 4.2.6.8 and 6.1.1.4'
Mo Mo -1.6832 0.6857 'International Tables Vol C Tables 4.2.6.8 and 6.1.1.4'
Eu Eu -0.1578 3.6682 'International Tables Vol C Tables 4.2.6.8 and 6.1.1.4'

loop_
_geom_angle_atom_site_label_1
_geom_angle_atom_site_label_2
_geom_angle_atom_site_label_3
_geom_angle
_geom_angle_site_symmetry_1
_geom_angle_site_symmetry_3
_geom_angle_publ_flag
O4 Eu1 O4 128.76(15) 2 . ?
O4 Eu1 O3 72.03(11) 2 . ?
O4 Eu1 O3 69.38(10) . . ?
O4 Eu1 O3 69.38(10) 2 2 ?
O4 Eu1 O3 72.03(11) . 2 ?
O3 Eu1 O3 80.36(15) . 2 ?
O4 Eu1 O2 153.67(10) 2 . ?
O4 Eu1 O2 75.55(10) . . ?
O3 Eu1 O2 115.57(11) . . ?
O3 Eu1 O2 135.32(10) 2 . ?
O4 Eu1 O2 75.54(10) 2 2 ?
O4 Eu1 O2 153.67(10) . 2 ?
O3 Eu1 O2 135.31(10) . 2 ?
O3 Eu1 O2 115.57(11) 2 2 ?
O2 Eu1 O2 83.21(15) . 2 ?
O4 Eu1 O1 115.24(10) 2 2 ?
O4 Eu1 O1 84.87(10) . 2 ?
O3 Eu1 O1 148.78(10) . 2 ?
O3 Eu1 O1 74.95(10) 2 2 ?
O2 Eu1 O1 72.28(10) . 2 ?
O2 Eu1 O1 73.84(10) 2 2 ?
O4 Eu1 O1 84.87(10) 2 . ?
O4 Eu1 O1 115.24(10) . . ?
O3 Eu1 O1 74.95(10) . . ?
O3 Eu1 O1 148.78(10) 2 . ?
O2 Eu1 O1 73.84(10) . . ?
O2 Eu1 O1 72.28(10) 2 . ?
O1 Eu1 O1 134.13(15) 2 . ?
O32 Mo7 O30 104.04(15) . . ?
O32 Mo7 O16 101.84(15) . . ?
O30 Mo7 O16 96.49(14) . . ?
O32 Mo7 O34 101.89(15) . . ?
O30 Mo7 O34 89.37(14) . . ?
O16 Mo7 O34 153.34(13) . . ?
O32 Mo7 O31 97.05(14) . . ?
O30 Mo7 O31 158.45(13) . . ?
O16 Mo7 O31 83.28(13) . . ?
O34 Mo7 O31 81.93(13) . . ?
O32 Mo7 O19 167.28(13) . . ?
O30 Mo7 O19 88.14(12) . . ?
O16 Mo7 O19 72.65(12) . . ?
O34 Mo7 O19 81.62(12) . . ?
O31 Mo7 O19 71.16(11) . . ?
O5 Mo1 O1 104.16(15) . . ?
O5 Mo1 O6 101.53(14) . . ?
O1 Mo1 O6 98.55(14) . . ?
O5 Mo1 O8 99.05(14) . . ?
O1 Mo1 O8 91.79(14) . . ?
O6 Mo1 O8 153.88(13) . . ?
O5 Mo1 O23 93.59(14) . . ?
O1 Mo1 O23 160.76(13) . . ?
O6 Mo1 O23 84.87(13) . . ?
O8 Mo1 O23 77.93(12) . . ?
O5 Mo1 O9 171.52(13) . . ?
O1 Mo1 O9 83.73(12) . . ?
O6 Mo1 O9 73.86(12) . . ?
O8 Mo1 O9 83.60(12) . . ?
O23 Mo1 O9 79.03(11) . . ?
O13 Mo4 O4 104.69(15) . . ?
O13 Mo4 O14 103.97(14) . . ?
O4 Mo4 O14 96.65(14) . . ?
O13 Mo4 O15 98.68(14) . . ?
O4 Mo4 O15 88.68(13) . . ?
O14 Mo4 O15 154.51(13) . . ?
O13 Mo4 O16 96.82(14) . . ?
O4 Mo4 O16 157.03(13) . . ?
O14 Mo4 O16 85.73(13) . . ?
O15 Mo4 O16 80.07(12) . . ?
O13 Mo4 O19 164.60(13) . . ?
O4 Mo4 O19 87.19(12) . . ?
O14 Mo4 O19 83.95(12) . . ?
O15 Mo4 O19 71.39(11) . . ?
O16 Mo4 O19 70.29(11) . . ?
O17 Mo6 O31 103.37(15) . . ?
O17 Mo6 O15 101.42(14) . . ?
O31 Mo6 O15 93.60(14) . . ?
O17 Mo6 O29 100.08(14) . . ?
O31 Mo6 O29 88.18(13) . . ?
O15 Mo6 O29 157.38(13) . . ?
O17 Mo6 O11 97.97(14) . . ?
O31 Mo6 O11 157.50(13) . . ?
O15 Mo6 O11 89.07(13) . . ?
O29 Mo6 O11 81.07(13) . . ?
O17 Mo6 O19 176.40(13) . . ?
O31 Mo6 O19 76.73(12) . . ?
O15 Mo6 O19 75.00(12) . . ?
O29 Mo6 O19 83.52(11) . . ?
O11 Mo6 O19 82.43(11) . . ?
O7 Mo2 O2 104.30(15) . . ?
O7 Mo2 O11 101.62(14) . . ?
O2 Mo2 O11 100.95(14) . . ?
O7 Mo2 O6 97.72(14) . . ?
O2 Mo2 O6 93.01(13) . . ?
O11 Mo2 O6 152.43(13) . . ?
O7 Mo2 O21 91.12(14) . . ?
O2 Mo2 O21 163.87(13) . . ?
O11 Mo2 O21 80.13(12) . . ?
O6 Mo2 O21 80.03(12) . . ?
O7 Mo2 O9 167.41(13) . . ?
O2 Mo2 O9 84.24(12) . . ?
O11 Mo2 O9 85.50(12) . . ?
O6 Mo2 O9 72.27(11) . . ?
O21 Mo2 O9 79.78(11) . . ?
O37 Mo9 O21 105.22(15) . . ?
O37 Mo9 O29 104.46(14) . . ?
O21 Mo9 O29 92.60(14) . . ?
O37 Mo9 O25 99.43(14) . . ?
O21 Mo9 O25 92.58(13) . . ?
O29 Mo9 O25 153.25(13) . . ?
O37 Mo9 O36 97.31(14) . . ?
O21 Mo9 O36 157.23(13) . . ?
O29 Mo9 O36 84.85(13) . . ?
O25 Mo9 O36 80.31(12) . . ?
O37 Mo9 O27 166.79(13) . . ?
O21 Mo9 O27 85.49(12) . . ?
O29 Mo9 O27 82.35(12) . . ?
O25 Mo9 O27 71.93(11) . . ?
O36 Mo9 O27 71.75(11) . . ?
O22 Mo5 O8 103.05(15) . . ?
O22 Mo5 O10 100.55(14) . . ?
O8 Mo5 O10 94.28(14) . . ?
O22 Mo5 O26 101.22(14) . . ?
O8 Mo5 O26 88.70(14) . . ?
O10 Mo5 O26 156.75(13) . . ?
O22 Mo5 O28 99.89(14) . . ?
O8 Mo5 O28 156.81(13) . . ?
O10 Mo5 O28 84.78(13) . . ?
O26 Mo5 O28 83.53(13) . . ?
O22 Mo5 O20 171.64(13) . . ?
O8 Mo5 O20 83.26(12) . . ?
O10 Mo5 O20 73.24(12) . . ?
O26 Mo5 O20 84.25(12) . . ?
O28 Mo5 O20 74.26(11) . . ?
O33 Mo8 O28 102.82(15) . . ?
O33 Mo8 O18 102.61(15) . . ?
O28 Mo8 O18 92.42(14) . . ?
O33 Mo8 O35 100.75(15) . . ?
O28 Mo8 O35 93.13(14) . . ?
O18 Mo8 O35 154.12(13) . . ?
O33 Mo8 O30 99.43(14) . . ?
O28 Mo8 O30 157.72(13) . . ?
O18 Mo8 O30 83.92(13) . . ?
O35 Mo8 O30 81.41(13) . . ?
O33 Mo8 O20 174.75(13) . . ?
O28 Mo8 O20 74.97(11) . . ?
O18 Mo8 O20 72.91(12) . . ?
O35 Mo8 O20 84.19(12) . . ?
O30 Mo8 O20 82.97(11) . . ?
O24 Mo10 O23 104.09(15) . . ?
O24 Mo10 O25 99.35(14) . . ?
O23 Mo10 O25 95.10(14) . . ?
O24 Mo10 O26 99.39(14) . . ?
O23 Mo10 O26 89.10(13) . . ?
O25 Mo10 O26 159.16(13) . . ?
O24 Mo10 O38 99.81(14) . . ?
O23 Mo10 O38 155.93(13) . . ?
O25 Mo10 O38 83.62(13) . . ?
O26 Mo10 O38 84.29(13) . . ?
O24 Mo10 O27 169.49(13) . . ?
O23 Mo10 O27 84.75(12) . . ?
O25 Mo10 O27 73.87(12) . . ?
O26 Mo10 O27 86.25(12) . . ?
O38 Mo10 O27 71.77(11) . . ?
O39 Mo11 O36 102.43(15) . . ?
O39 Mo11 O38 102.67(15) . . ?
O36 Mo11 O38 92.91(14) . . ?
O39 Mo11 O34 101.45(15) . . ?
O36 Mo11 O34 90.94(13) . . ?
O38 Mo11 O34 154.12(14) . . ?
O39 Mo11 O35 97.95(14) . . ?
O36 Mo11 O35 159.31(13) . . ?
O38 Mo11 O35 86.05(13) . . ?
O34 Mo11 O35 81.47(13) . . ?
O39 Mo11 O27 175.83(14) . . ?
O36 Mo11 O27 75.98(12) . . ?
O38 Mo11 O27 73.69(12) . . ?
O34 Mo11 O27 82.48(12) . . ?
O35 Mo11 O27 83.92(11) . . ?
O12 Mo3 O3 105.55(15) . . ?
O12 Mo3 O14 100.87(14) . . ?
O3 Mo3 O14 91.38(13) . . ?
O12 Mo3 O10 101.03(14) . . ?
O3 Mo3 O10 94.21(14) . . ?
O14 Mo3 O10 155.01(13) . . ?
O12 Mo3 O18 96.38(14) . . ?
O3 Mo3 O18 158.04(13) . . ?
O14 Mo3 O18 83.35(12) . . ?
O10 Mo3 O18 82.41(13) . . ?
O12 Mo3 O20 166.46(13) . . ?
O3 Mo3 O20 86.77(12) . . ?
O14 Mo3 O20 84.09(11) . . ?
O10 Mo3 O20 71.95(11) . . ?
O18 Mo3 O20 71.52(11) . . ?
O4S N6T O9S 167(2) . . ?
Mo1 O1 Eu1 137.82(16) . . ?
Mo2 O2 Eu1 138.46(16) . . ?
Mo3 O3 Eu1 160.92(17) . . ?
Mo4 O4 Eu1 155.37(17) . . ?
Mo1 O6 Mo2 120.28(15) . . ?
Mo5 O8 Mo1 156.84(18) . . ?
P13 O9 Mo2 129.51(17) . . ?
P13 O9 Mo1 129.63(17) . . ?
Mo2 O9 Mo1 89.98(10) . . ?
Mo5 O10 Mo3 125.12(16) . . ?
Mo2 O11 Mo6 157.68(18) . . ?
Mo4 O14 Mo3 140.28(17) . . ?
Mo6 O15 Mo4 123.26(16) . . ?
Mo7 O16 Mo4 125.96(16) . . ?
Mo8 O18 Mo3 125.30(16) . . ?
P13 O19 Mo6 126.77(16) . . ?
P13 O19 Mo4 124.29(17) . . ?
Mo6 O19 Mo4 90.21(10) . . ?
P13 O19 Mo7 125.09(16) . . ?
Mo6 O19 Mo7 89.01(10) . . ?
Mo4 O19 Mo7 90.27(10) . . ?
P13 O20 Mo5 125.61(16) . . ?
P13 O20 Mo3 124.77(16) . . ?
Mo5 O20 Mo3 89.32(10) . . ?
P13 O20 Mo8 127.91(17) . . ?
Mo5 O20 Mo8 87.34(9) . . ?
Mo3 O20 Mo8 89.78(10) . . ?
Mo9 O21 Mo2 145.91(17) . . ?
Mo10 O23 Mo1 153.66(17) . . ?
Mo10 O25 Mo9 123.37(16) . . ?
Mo5 O26 Mo10 143.47(17) . . ?
P13 O27 Mo10 123.46(16) . . ?
P13 O27 Mo11 128.91(17) . . ?
Mo10 O27 Mo11 90.54(10) . . ?
P13 O27 Mo9 123.51(17) . . ?
Mo10 O27 Mo9 89.78(10) . . ?
Mo11 O27 Mo9 89.37(10) . . ?
Mo8 O28 Mo5 123.15(16) . . ?
Mo9 O29 Mo6 150.41(18) . . ?
Mo7 O30 Mo8 148.71(18) . . ?
Mo6 O31 Mo7 122.58(16) . . ?
Mo7 O34 Mo11 151.47(18) . . ?
Mo8 O35 Mo11 155.30(18) . . ?
Mo11 O36 Mo9 122.84(16) . . ?
Mo11 O38 Mo10 123.16(16) . . ?
N6S O9S N6T 163.0(12) . . ?
O9 P13 O20 111.06(17) . . ?
O9 P13 O27 109.59(17) . . ?
O20 P13 O27 108.52(17) . . ?
O9 P13 O19 110.57(17) . . ?
O20 P13 O19 108.18(17) . . ?
O27 P13 O19 108.86(17) . . ?

loop_
_geom_bond_atom_site_label_1
_geom_bond_atom_site_label_2
_geom_bond_distance
_geom_bond_site_symmetry_2
_geom_bond_publ_flag
Eu1 O4 2.361(3) 2 ?
Eu1 O4 2.361(3) . ?
Eu1 O3 2.387(3) . ?
Eu1 O3 2.387(3) 2 ?
Eu1 O2 2.404(3) . ?
Eu1 O2 2.404(3) 2 ?
Eu1 O1 2.409(3) 2 ?
Eu1 O1 2.409(3) . ?
Mo7 O32 1.700(3) . ?
Mo7 O30 1.815(3) . ?
Mo7 O16 1.847(3) . ?
Mo7 O34 1.909(3) . ?
Mo7 O31 2.064(3) . ?
Mo7 O19 2.470(3) . ?
Mo1 O5 1.693(3) . ?
Mo1 O1 1.762(3) . ?
Mo1 O6 1.868(3) . ?
Mo1 O8 1.980(3) . ?
Mo1 O23 2.108(3) . ?
Mo1 O9 2.359(3) . ?
Mo4 O13 1.695(3) . ?
Mo4 O4 1.752(3) . ?
Mo4 O14 1.870(3) . ?
Mo4 O15 2.030(3) . ?
Mo4 O16 2.056(3) . ?
Mo4 O19 2.438(3) . ?
Mo6 O17 1.690(3) . ?
Mo6 O31 1.824(3) . ?
Mo6 O15 1.862(3) . ?
Mo6 O29 1.982(3) . ?
Mo6 O11 1.994(3) . ?
Mo6 O19 2.398(3) . ?
Mo2 O7 1.704(3) . ?
Mo2 O2 1.744(3) . ?
Mo2 O11 1.866(3) . ?
Mo2 O6 1.973(3) . ?
Mo2 O21 2.189(3) . ?
Mo2 O9 2.353(3) . ?
Mo9 O37 1.708(3) . ?
Mo9 O21 1.774(3) . ?
Mo9 O29 1.852(3) . ?
Mo9 O25 1.959(3) . ?
Mo9 O36 2.056(3) . ?
Mo9 O27 2.447(3) . ?
Mo5 O22 1.685(3) . ?
Mo5 O8 1.830(3) . ?
Mo5 O10 1.893(3) . ?
Mo5 O26 1.920(3) . ?
Mo5 O28 2.014(3) . ?
Mo5 O20 2.420(3) . ?
Mo8 O33 1.695(3) . ?
Mo8 O28 1.849(3) . ?
Mo8 O18 1.864(3) . ?
Mo8 O35 1.888(3) . ?
Mo8 O30 2.047(3) . ?
Mo8 O20 2.500(3) . ?
Mo10 O24 1.690(3) . ?
Mo10 O23 1.791(3) . ?
Mo10 O25 1.919(3) . ?
Mo10 O26 1.939(3) . ?
Mo10 O38 2.021(3) . ?
Mo10 O27 2.391(3) . ?
Mo11 O39 1.695(3) . ?
Mo11 O36 1.836(3) . ?
Mo11 O38 1.862(3) . ?
Mo11 O34 1.934(3) . ?
Mo11 O35 2.006(3) . ?
Mo11 O27 2.417(3) . ?
Mo3 O12 1.697(3) . ?
Mo3 O3 1.743(3) . ?
Mo3 O14 1.951(3) . ?
Mo3 O10 1.953(3) . ?
Mo3 O18 2.057(3) . ?
Mo3 O20 2.435(3) . ?
N6S O9S 1.050(16) . ?
N6T O4S 1.12(3) . ?
N6T O9S 1.67(3) . ?
O9 P13 1.526(3) . ?
O19 P13 1.545(3) . ?
O20 P13 1.544(3) . ?
O27 P13 1.544(3) . ?
